data_1576855
loop_
_publ_author_name
'Brownsey, Duncan K.'
'Schoepfer, Alexandre A.'
'Waser, Jerome'

_publ_section_title
;
 Stereoselective palladium-catalyzed carboetherification of cyclopropenes
 <i>via</i> a tethering strategy.
;
_journal_issue 10
_journal_name_full 'Chemical science'
_journal_page_first 5072
_journal_page_last 5078
_journal_paper_doi 10.1039/d5sc09351a
_journal_volume 17
_journal_year 2026
_chemical_formula_moiety 'C21 H17 F6 N O3'
_chemical_formula_sum 'C21 H17 F6 N O3'
_chemical_formula_weight 445.36
_space_group_crystal_system monoclinic
_space_group_IT_number 14
_space_group_name_Hall '-P 2ybc'
_space_group_name_H-M_alt 'P 1 21/c 1'
_atom_sites_solution_hydrogens mixed
_atom_sites_solution_primary dual
_atom_sites_solution_secondary difmap
_audit_creation_date 2025-05-05
_audit_creation_method
;
Olex2 1.5
(compiled 2025.04.05 svn.rf049d14d for OlexSys, GUI svn.r7224)
;
_audit_update_record
;
2025-05-16 deposited with the CCDC.	2026-01-07 downloaded from the CCDC.
;
_cell_angle_alpha 90
_cell_angle_beta 90.3773(6)
_cell_angle_gamma 90
_cell_formula_units_Z 8
_cell_length_a 14.77504(10)
_cell_length_b 24.62736(17)
_cell_length_c 11.15008(6)
_cell_measurement_reflns_used 37169
_cell_measurement_temperature 140.00(10)
_cell_measurement_theta_max 75.0720
_cell_measurement_theta_min 2.9840
_cell_volume 4057.09(4)
_computing_cell_refinement 'CrysAlisPro 1.171.43.143a (Rigaku OD, 2024)'
_computing_data_collection 'CrysAlisPro system (CCD 43.143a 64-bit (release 25-10-2024))'
_computing_data_reduction 'CrysAlisPro 1.171.43.143a (Rigaku OD, 2024)'
_computing_molecular_graphics 'Olex2 1.5 (Dolomanov et al., 2009)'
_computing_publication_material 'Olex2 1.5 (Dolomanov et al., 2009)'
_computing_structure_refinement 'ShelXL 2019/3 (Sheldrick, 2015)'
_computing_structure_solution 'ShelXT 2018/2 (Sheldrick, 2015)'
_diffrn_ambient_environment N~2~
_diffrn_ambient_temperature 140.00(10)
_diffrn_detector 'Hybrid Pixel Array Detector'
_diffrn_detector_area_resol_mean 10.0000
_diffrn_detector_type 'HyPix-Arc 150'
_diffrn_measured_fraction_theta_full 0.999
_diffrn_measured_fraction_theta_max 0.984
_diffrn_measurement_details
;
List of Runs (angles in degrees, time in seconds):

  # Type    Start    End  Width  t~exp~   \w     \q     \k     \f   Frames
#--------------------------------------------------------------------------
  1  \w     89.00 117.00   0.50    0.20    --   79.75  21.00  17.60   56
  2  \w     65.00  95.00   0.50    0.20    --   79.75  20.00  -9.50   60
  3  \w     58.00  94.00   0.50    0.20    --   79.75  20.00 -45.66   72
  4  \w     77.00 103.00   0.50    0.20    --   79.75  23.00 -92.89   52
  5  \w     64.00  89.00   0.50    0.20    --   79.75  21.00-102.48   50
  6  \w     46.00 108.00   0.50    0.20    --   79.75   9.00-132.22  124
  7  \w     51.00  76.00   0.50    0.20    --   76.61  15.00   0.00   50
  8  \w     46.00  92.00   0.50    0.20    --   79.75   4.00 -46.34   92
  9  \w     86.00 114.00   0.50    0.20    --   76.61  15.00   0.00   56
 10  \w     70.00 119.00   0.50    0.20    --   79.75   7.00  -3.71   98
 11  \w     70.00 111.00   0.50    0.20    --   79.75   8.00  51.81   82
 12  \w     55.00 101.00   0.50    0.20    --   79.75   9.00 153.60   92
 13  \w     46.00  71.00   0.50    0.20    --   79.75 -64.00  -1.15   50
 14  \w     45.00 100.00   0.50    0.20    --   79.75-114.00 -33.51  110
 15  \w     71.00  98.00   0.50    0.20    --   76.61-125.00-180.00   54
 16  \w     39.00  65.00   0.50    0.20    --   75.73-111.00-137.00   52
 17  \w     27.00  81.00   0.50    0.20    --   63.87-111.00-137.00  108
 18  \w     65.00  90.00   0.50    0.20    --   76.61-111.00-137.00   50
 19  \w     77.00 102.00   0.50    0.20    --   76.61-125.00 -90.00   50
 20  \w     43.00  81.00   0.50    0.20    --   76.61 -95.00 -90.00   76
 21  \w     37.00  82.00   0.50    0.20    --   75.73-111.00-120.00   90
 22  \w     45.00  85.00   0.50    0.20    --   76.61 -95.00-120.00   80
 23  \w     78.00 103.00   0.50    0.20    --   76.61-125.00 -60.00   50
 24  \w     39.00  81.00   0.50    0.20    --   76.61 -95.00 -30.00   84
 25  \w     63.00  89.00   0.50    0.20    --   75.73-111.00   0.00   52
 26  \w     48.00  73.00   0.50    0.20    --   76.61 -95.00  60.00   50
 27  \w     51.00  83.00   0.50    0.20    --   76.61 -95.00  30.00   64
 28  \w     46.00  79.00   0.50    0.20    --   76.61 -95.00   0.00   66
 29  \w     26.00  64.00   0.50    0.20    --   63.87 -95.00  60.00   76
 30  \w     78.00 103.00   0.50    0.20    --   76.61-125.00 150.00   50
 31  \w     47.00  72.00   0.50    0.20    --   63.87 -95.00 120.00   50
 32  \w   -111.00 -86.00   0.50    0.20    --  -76.25 -75.00 -90.15   50
 33  \w   -111.00 -85.00   0.50    0.20    --  -76.25 -82.00 -92.48   52
 34  \w   -109.00 -82.00   0.50    0.20    --  -76.25 -81.00-176.69   54
 35  \w   -109.00 -84.00   0.50    0.20    --  -76.25 -87.00 -18.32   50
 36  \w   -112.00 -85.00   0.50    0.20    --  -76.25 -96.00 132.42   54
 37  \w    -71.00 -36.00   0.50    0.20    --  -71.12   0.00 150.00   70
 38  \w    -66.00 -38.00   0.50    0.20    --  -71.12   0.00  90.00   56
 39  \w    -65.00 -34.00   0.50    0.20    --  -71.12   0.00 -60.00   62
 40  \w    -67.00 -42.00   0.50    0.20    --  -71.12   0.00-120.00   50
 41  \w    -84.00 -59.00   0.50    0.20    --  -71.12 111.00 -44.00   50
 42  \w    -71.00 -32.00   0.50    0.20    --  -64.59 111.00 -44.00   78
 43  \w    -67.00 -34.00   0.50    0.20    --  -76.25 136.00-157.16   66
 44  \w    -87.00 -45.00   0.50    0.20    --  -71.12 111.00-120.00   84
 45  \w   -111.00 -78.00   0.50    0.20    --  -76.25 136.00-157.16   66
;
_diffrn_measurement_device 'four-circle diffractometer'
_diffrn_measurement_device_type 'XtaLAB Synergy R, DW system, HyPix-Arc 150'
_diffrn_measurement_method '\w scans'
_diffrn_orient_matrix_type 'CrysAlisPro convention (1999,Acta A55,543-557)'
_diffrn_orient_matrix_UB_11 0.1026749000
_diffrn_orient_matrix_UB_12 -0.0012558000
_diffrn_orient_matrix_UB_13 -0.0232295000
_diffrn_orient_matrix_UB_21 0.0016479000
_diffrn_orient_matrix_UB_22 -0.0612639000
_diffrn_orient_matrix_UB_23 0.0279262000
_diffrn_orient_matrix_UB_31 -0.0182367000
_diffrn_orient_matrix_UB_32 -0.0125799000
_diffrn_orient_matrix_UB_33 -0.1332748000
_diffrn_radiation_monochromator mirror
_diffrn_radiation_probe x-ray
_diffrn_radiation_type 'Cu K\a'
_diffrn_radiation_wavelength 1.54184
_diffrn_reflns_av_R_equivalents 0.0170
_diffrn_reflns_av_unetI/netI 0.0110
_diffrn_reflns_Laue_measured_fraction_full 0.999
_diffrn_reflns_Laue_measured_fraction_max 0.984
_diffrn_reflns_limit_h_max 18
_diffrn_reflns_limit_h_min -18
_diffrn_reflns_limit_k_max 30
_diffrn_reflns_limit_k_min -30
_diffrn_reflns_limit_l_max 12
_diffrn_reflns_limit_l_min -13
_diffrn_reflns_number 54330
_diffrn_reflns_point_group_measured_fraction_full 0.999
_diffrn_reflns_point_group_measured_fraction_max 0.984
_diffrn_reflns_theta_full 67.684
_diffrn_reflns_theta_max 75.363
_diffrn_reflns_theta_min 2.991
_diffrn_source 'Rotating-anode X-ray tube'
_diffrn_source_type 'Rigaku (Cu) X-ray Source'
_exptl_absorpt_coefficient_mu 1.178
_exptl_absorpt_correction_T_max 1.000
_exptl_absorpt_correction_T_min 0.591
_exptl_absorpt_correction_type gaussian
_exptl_absorpt_process_details
;
CrysAlisPro 1.171.43.143a (Rigaku Oxford Diffraction, 2024)
Numerical absorption correction based on Gaussian integration over
a multifaceted crystal model.
Empirical absorption correction using spherical harmonics
as implemented in SCALE3 ABSPACK scaling algorithm
;
_exptl_crystal_colour colourless
_exptl_crystal_colour_primary colourless
_exptl_crystal_density_diffrn 1.458
_exptl_crystal_description plate
_exptl_crystal_F_000 1824
_exptl_crystal_size_max 0.25
_exptl_crystal_size_mid 0.16
_exptl_crystal_size_min 0.06
_refine_diff_density_max 0.290
_refine_diff_density_min -0.200
_refine_diff_density_rms 0.033
_refine_ls_extinction_coef 0.00060(4)
_refine_ls_extinction_expression Fc^*^=kFc[1+0.001xFc^2^\l^3^/sin(2\q)]^-1/4^
_refine_ls_extinction_method 'SHELXL-2019/2 (Sheldrick 2019)'
_refine_ls_goodness_of_fit_ref 1.013
_refine_ls_hydrogen_treatment mixed
_refine_ls_matrix_type full
_refine_ls_number_parameters 570
_refine_ls_number_reflns 8257
_refine_ls_number_restraints 0
_refine_ls_restrained_S_all 1.013
_refine_ls_R_factor_all 0.0336
_refine_ls_R_factor_gt 0.0304
_refine_ls_shift/su_max 0.001
_refine_ls_shift/su_mean 0.000
_refine_ls_structure_factor_coef Fsqd
_refine_ls_weighting_details 'w=1/[\s^2^(Fo^2^)+(0.0359P)^2^+1.3525P] where P=(Fo^2^+2Fc^2^)/3'
_refine_ls_weighting_scheme calc
_refine_ls_wR_factor_gt 0.0768
_refine_ls_wR_factor_ref 0.0786
_reflns_Friedel_coverage 0.000
_reflns_number_gt 7455
_reflns_number_total 8257
_reflns_threshold_expression 'I > 2\s(I)'
_cod_data_source_file d5sc09351a2.cif
_cod_data_source_block dkb-01-695
_cod_depositor_comments
;
The following automatic conversions were performed:

data item '_exptl_absorpt_correction_type' value 'Gaussian' was
changed to 'gaussian' in accordance with the
/home/data/users/saulius/crontab/automatic-downloads/rss-feeds/RSC/lib/dictionaries/cif_core.dic
dictionary named 'cif_core.dic' version 2.4.2 last updated on
2011-04-26.

Automatic conversion script
Id: cif_fix_values 8170 2020-07-09 18:12:32Z antanas 
;
_cod_original_cell_volume 4057.09(5)
_cod_database_code 1576855
_shelx_shelxl_version_number 2019/3
_audit_contact_author 'Farzaneh Fadaei Tirani'
_chemical_oxdiff_formula 'C21 H17 F6 N O3'
_chemical_oxdiff_usercomment 'EtOAc, Toluene, Pentane'
_shelx_space_group_comment
;
The symmetry employed for this shelxl refinement is uniquely defined
by the following loop, which should always be used as a source of
symmetry information in preference to the above space-group names.
They are only intended as comments.
;
_shelx_estimated_absorpt_t_max 0.933
_shelx_estimated_absorpt_t_min 0.757
_olex2_refinement_description
;
1. Fixed Uiso
 At 1.2 times of:
  All C(H) groups, All C(H,H) groups
 At 1.5 times of:
  All C(H,H,H) groups
2.a Ternary CH refined with riding coordinates:
 C3(H3), C4(H4), C24(H24), C25(H25)
2.b Secondary CH2 refined with riding coordinates:
 C5(H5A,H5B), C26(H26A,H26B)
2.c Aromatic/amide H refined with riding coordinates:
 C9(H9), C10(H10), C11(H11), C12(H12), C13(H13), C15(H15), C16(H16), C18(H18),
 C19(H19), C30(H30), C31(H31), C32(H32), C33(H33), C34(H34), C36(H36), C37(H37),
  C39(H39), C40(H40)
2.d Idealised Me refined as rotating group:
 C21(H21A,H21B,H21C), C42(H42A,H42B,H42C)
;
_olex2_submission_special_instructions 'No special instructions were received'
_oxdiff_exptl_absorpt_empirical_details
;
Empirical correction (ABSPACK) includes:
- Absorption correction using spherical harmonics
- Frame scaling
- Detector area scaling
- B-factor correction
;
_oxdiff_exptl_absorpt_empirical_full_max 1.302
_oxdiff_exptl_absorpt_empirical_full_min 0.720

loop_
_space_group_symop_operation_xyz
'x, y, z'
'-x, y+1/2, -z+1/2'
'-x, -y, -z'
'x, -y-1/2, z-1/2'

loop_
_atom_site_label
_atom_site_type_symbol
_atom_site_fract_x
_atom_site_fract_y
_atom_site_fract_z
_atom_site_U_iso_or_equiv
_atom_site_adp_type
_atom_site_occupancy
_atom_site_site_symmetry_order
_atom_site_calc_flag
_atom_site_refinement_flags_posn
_atom_site_refinement_flags_adp
_atom_site_refinement_flags_occupancy
_atom_site_disorder_assembly
_atom_site_disorder_group
F1 F 1.12892(6) 0.50424(3) 0.28522(8) 0.0500(2) Uani 1 1 d . . . . .
F2 F 0.98790(5) 0.48466(3) 0.30155(6) 0.03625(16) Uani 1 1 d . . . . .
F3 F 1.06703(6) 0.44788(3) 0.16200(6) 0.04231(18) Uani 1 1 d . . . . .
F4 F 0.78028(5) 0.41871(3) 0.45597(7) 0.03729(17) Uani 1 1 d . . . . .
F5 F 0.82983(5) 0.37528(3) 0.61048(6) 0.03682(17) Uani 1 1 d . . . . .
F6 F 0.73264(5) 0.33792(3) 0.49249(6) 0.03648(17) Uani 1 1 d . . . . .
O1 O 1.02946(5) 0.37509(3) 0.33689(7) 0.02766(17) Uani 1 1 d . . . . .
O2 O 1.16072(6) 0.10949(4) 0.22671(7) 0.0361(2) Uani 1 1 d . . . . .
O3 O 1.12332(6) 0.07556(3) 0.40587(7) 0.03328(19) Uani 1 1 d . . . . .
N1 N 1.08869(7) 0.43337(4) 0.48301(9) 0.0325(2) Uani 1 1 d . . . . .
H1 H 1.1297(11) 0.4173(6) 0.5256(14) 0.042(4) Uiso 1 1 d . . . . .
C1 C 0.97474(7) 0.36950(4) 0.43968(9) 0.0245(2) Uani 1 1 d . . . . .
C2 C 0.88159(7) 0.34697(4) 0.41805(9) 0.0231(2) Uani 1 1 d . . . . .
C3 C 0.95453(7) 0.31277(5) 0.48344(9) 0.0247(2) Uani 1 1 d . . . . .
H3 H 0.945046 0.311110 0.572083 0.030 Uiso 1 1 calc R U . . .
C4 C 1.09422(7) 0.41717(5) 0.35996(11) 0.0298(2) Uani 1 1 d . . . . .
H4 H 1.156617 0.403901 0.341850 0.036 Uiso 1 1 calc R U . . .
C5 C 0.99792(8) 0.41710(5) 0.52200(10) 0.0294(2) Uani 1 1 d . . . . .
H5A H 0.954075 0.447153 0.511561 0.035 Uiso 1 1 calc R U . . .
H5B H 0.998488 0.405701 0.607150 0.035 Uiso 1 1 calc R U . . .
C6 C 1.06933(8) 0.46363(5) 0.27672(11) 0.0325(3) Uani 1 1 d . . . . .
C7 C 0.80666(8) 0.36943(5) 0.49449(10) 0.0281(2) Uani 1 1 d . . . . .
C8 C 0.84787(7) 0.33340(4) 0.29438(9) 0.0232(2) Uani 1 1 d . . . . .
C9 C 0.84733(7) 0.37287(5) 0.20487(10) 0.0265(2) Uani 1 1 d . . . . .
H9 H 0.874704 0.407175 0.219288 0.032 Uiso 1 1 calc R U . . .
C10 C 0.80683(8) 0.36216(5) 0.09452(11) 0.0325(3) Uani 1 1 d . . . . .
H10 H 0.806688 0.389094 0.033533 0.039 Uiso 1 1 calc R U . . .
C11 C 0.76678(8) 0.31235(6) 0.07356(11) 0.0361(3) Uani 1 1 d . . . . .
H11 H 0.738432 0.305276 -0.001547 0.043 Uiso 1 1 calc R U . . .
C12 C 0.76779(8) 0.27274(5) 0.16140(12) 0.0363(3) Uani 1 1 d . . . . .
H12 H 0.740656 0.238423 0.146335 0.044 Uiso 1 1 calc R U . . .
C13 C 0.80850(8) 0.28312(5) 0.27176(11) 0.0298(2) Uani 1 1 d . . . . .
H13 H 0.809419 0.255798 0.331897 0.036 Uiso 1 1 calc R U . . .
C14 C 0.99457(7) 0.26184(4) 0.43436(9) 0.0232(2) Uani 1 1 d . . . . .
C15 C 0.99437(7) 0.21620(5) 0.50845(10) 0.0254(2) Uani 1 1 d . . . . .
H15 H 0.965751 0.218255 0.584362 0.030 Uiso 1 1 calc R U . . .
C16 C 1.03481(7) 0.16802(5) 0.47415(10) 0.0260(2) Uani 1 1 d . . . . .
H16 H 1.034564 0.137642 0.526654 0.031 Uiso 1 1 calc R U . . .
C17 C 1.07595(7) 0.16421(4) 0.36220(9) 0.0232(2) Uani 1 1 d . . . . .
C18 C 1.07427(7) 0.20903(5) 0.28617(9) 0.0258(2) Uani 1 1 d . . . . .
H18 H 1.100657 0.206395 0.208924 0.031 Uiso 1 1 calc R U . . .
C19 C 1.03477(8) 0.25740(5) 0.32136(10) 0.0265(2) Uani 1 1 d . . . . .
H19 H 1.034929 0.287708 0.268649 0.032 Uiso 1 1 calc R U . . .
C20 C 1.12418(7) 0.11431(5) 0.32257(10) 0.0253(2) Uani 1 1 d . . . . .
C21 C 1.17217(10) 0.02635(5) 0.37839(13) 0.0399(3) Uani 1 1 d . . . . .
H21A H 1.155089 0.013762 0.297996 0.060 Uiso 1 1 calc R U . . .
H21B H 1.157194 -0.001686 0.437399 0.060 Uiso 1 1 calc R U . . .
H21C H 1.237376 0.033581 0.381144 0.060 Uiso 1 1 calc R U . . .
F7 F 0.58653(6) 0.45726(4) 0.43522(7) 0.0470(2) Uani 1 1 d . . . . .
F8 F 0.52349(6) 0.50392(4) 0.29516(8) 0.0559(2) Uani 1 1 d . . . . .
F9 F 0.66866(6) 0.50344(4) 0.31434(9) 0.0557(2) Uani 1 1 d . . . . .
F10 F 0.27172(5) 0.42717(3) 0.13879(7) 0.03836(17) Uani 1 1 d . . . . .
F11 F 0.33307(5) 0.39070(3) -0.01575(6) 0.04231(19) Uani 1 1 d . . . . .
F12 F 0.23780(5) 0.34544(3) 0.08822(7) 0.04312(19) Uani 1 1 d . . . . .
O4 O 0.52623(5) 0.38959(3) 0.26479(7) 0.03059(18) Uani 1 1 d . . . . .
O5 O 0.64328(7) 0.11983(4) 0.38410(8) 0.0417(2) Uani 1 1 d . . . . .
O6 O 0.62617(6) 0.08998(3) 0.19587(8) 0.03322(19) Uani 1 1 d . . . . .
N2 N 0.59592(7) 0.44000(5) 0.11351(10) 0.0349(2) Uani 1 1 d . . . . .
H2 H 0.6298(11) 0.4192(7) 0.0690(15) 0.048(4) Uiso 1 1 d . . . . .
C22 C 0.47436(7) 0.38308(5) 0.15892(10) 0.0267(2) Uani 1 1 d . . . . .
C23 C 0.38130(7) 0.35980(5) 0.17657(10) 0.0251(2) Uani 1 1 d . . . . .
C24 C 0.45581(7) 0.32629(5) 0.11364(10) 0.0262(2) Uani 1 1 d . . . . .
H24 H 0.447456 0.324838 0.024621 0.031 Uiso 1 1 calc R U . . .
C25 C 0.60167(8) 0.42408(5) 0.23731(11) 0.0314(3) Uani 1 1 d . . . . .
H25 H 0.659690 0.404255 0.252477 0.038 Uiso 1 1 calc R U . . .
C26 C 0.50136(8) 0.42984(5) 0.07769(11) 0.0325(3) Uani 1 1 d . . . . .
H26A H 0.496943 0.419415 -0.007897 0.039 Uiso 1 1 calc R U . . .
H26B H 0.463085 0.462173 0.091838 0.039 Uiso 1 1 calc R U . . .
C27 C 0.59467(9) 0.47246(6) 0.32112(12) 0.0385(3) Uani 1 1 d . . . . .
C28 C 0.30654(8) 0.38054(5) 0.09668(11) 0.0298(2) Uani 1 1 d . . . . .
C29 C 0.34730(7) 0.34489(5) 0.29895(10) 0.0253(2) Uani 1 1 d . . . . .
C30 C 0.35002(8) 0.38256(5) 0.39228(10) 0.0286(2) Uani 1 1 d . . . . .
H30 H 0.378093 0.416831 0.380504 0.034 Uiso 1 1 calc R U . . .
C31 C 0.31172(8) 0.37009(5) 0.50268(11) 0.0337(3) Uani 1 1 d . . . . .
H31 H 0.313815 0.395802 0.566143 0.040 Uiso 1 1 calc R U . . .
C32 C 0.27074(8) 0.32040(6) 0.51987(11) 0.0369(3) Uani 1 1 d . . . . .
H32 H 0.244326 0.312068 0.595110 0.044 Uiso 1 1 calc R U . . .
C33 C 0.26790(8) 0.28261(6) 0.42805(12) 0.0371(3) Uani 1 1 d . . . . .
H33 H 0.239685 0.248412 0.440246 0.045 Uiso 1 1 calc R U . . .
C34 C 0.30646(8) 0.29484(5) 0.31792(11) 0.0312(2) Uani 1 1 d . . . . .
H34 H 0.304876 0.268763 0.255153 0.037 Uiso 1 1 calc R U . . .
C35 C 0.49412(7) 0.27511(5) 0.16363(9) 0.0246(2) Uani 1 1 d . . . . .
C36 C 0.49233(7) 0.22916(5) 0.09052(10) 0.0260(2) Uani 1 1 d . . . . .
H36 H 0.463856 0.231263 0.014027 0.031 Uiso 1 1 calc R U . . .
C37 C 0.53099(7) 0.18056(5) 0.12654(10) 0.0267(2) Uani 1 1 d . . . . .
H37 H 0.530164 0.150000 0.074557 0.032 Uiso 1 1 calc R U . . .
C38 C 0.57115(7) 0.17687(5) 0.23977(10) 0.0249(2) Uani 1 1 d . . . . .
C39 C 0.57044(8) 0.22186(5) 0.31508(10) 0.0284(2) Uani 1 1 d . . . . .
H39 H 0.595976 0.219078 0.393258 0.034 Uiso 1 1 calc R U . . .
C40 C 0.53313(8) 0.27063(5) 0.27796(10) 0.0290(2) Uani 1 1 d . . . . .
H40 H 0.533996 0.301127 0.330139 0.035 Uiso 1 1 calc R U . . .
C41 C 0.61655(7) 0.12663(5) 0.28239(10) 0.0271(2) Uani 1 1 d . . . . .
C42 C 0.67422(9) 0.04129(5) 0.22939(14) 0.0412(3) Uani 1 1 d . . . . .
H42A H 0.682704 0.018446 0.158374 0.062 Uiso 1 1 calc R U . . .
H42B H 0.639219 0.021300 0.289296 0.062 Uiso 1 1 calc R U . . .
H42C H 0.733399 0.051010 0.263288 0.062 Uiso 1 1 calc R U . . .

loop_
_atom_site_aniso_label
_atom_site_aniso_U_11
_atom_site_aniso_U_22
_atom_site_aniso_U_33
_atom_site_aniso_U_23
_atom_site_aniso_U_13
_atom_site_aniso_U_12
F1 0.0479(5) 0.0427(4) 0.0596(5) -0.0050(4) 0.0060(4) -0.0229(4)
F2 0.0348(4) 0.0332(4) 0.0407(4) -0.0040(3) -0.0024(3) 0.0045(3)
F3 0.0551(5) 0.0401(4) 0.0319(4) -0.0045(3) 0.0076(3) -0.0060(4)
F4 0.0388(4) 0.0320(4) 0.0411(4) 0.0015(3) 0.0051(3) 0.0156(3)
F5 0.0370(4) 0.0482(4) 0.0253(3) -0.0068(3) 0.0038(3) 0.0126(3)
F6 0.0257(3) 0.0434(4) 0.0405(4) -0.0019(3) 0.0088(3) 0.0007(3)
O1 0.0272(4) 0.0286(4) 0.0273(4) -0.0064(3) 0.0037(3) -0.0037(3)
O2 0.0432(5) 0.0367(5) 0.0285(4) -0.0041(4) 0.0067(4) 0.0106(4)
O3 0.0428(5) 0.0237(4) 0.0334(4) -0.0001(3) 0.0043(4) 0.0079(3)
N1 0.0256(5) 0.0382(6) 0.0335(5) -0.0078(4) -0.0063(4) 0.0008(4)
C1 0.0233(5) 0.0280(5) 0.0222(5) -0.0039(4) 0.0000(4) 0.0036(4)
C2 0.0226(5) 0.0242(5) 0.0225(5) -0.0006(4) 0.0004(4) 0.0038(4)
C3 0.0253(5) 0.0288(6) 0.0201(5) -0.0014(4) -0.0004(4) 0.0062(4)
C4 0.0201(5) 0.0333(6) 0.0359(6) -0.0086(5) 0.0001(4) -0.0015(4)
C5 0.0285(6) 0.0313(6) 0.0285(6) -0.0082(5) -0.0015(4) 0.0013(5)
C6 0.0295(6) 0.0325(6) 0.0356(6) -0.0076(5) 0.0035(5) -0.0079(5)
C7 0.0267(5) 0.0304(6) 0.0274(6) -0.0005(4) 0.0015(4) 0.0058(4)
C8 0.0183(5) 0.0265(5) 0.0248(5) -0.0024(4) 0.0014(4) 0.0022(4)
C9 0.0243(5) 0.0272(5) 0.0280(5) -0.0012(4) -0.0010(4) 0.0027(4)
C10 0.0293(6) 0.0424(7) 0.0258(6) 0.0006(5) -0.0015(5) 0.0074(5)
C11 0.0253(6) 0.0542(8) 0.0288(6) -0.0120(5) -0.0036(5) 0.0027(5)
C12 0.0270(6) 0.0405(7) 0.0414(7) -0.0140(6) 0.0027(5) -0.0082(5)
C13 0.0267(5) 0.0300(6) 0.0329(6) -0.0020(5) 0.0044(5) -0.0034(4)
C14 0.0208(5) 0.0270(5) 0.0219(5) -0.0021(4) -0.0021(4) 0.0040(4)
C15 0.0234(5) 0.0315(6) 0.0213(5) 0.0004(4) 0.0033(4) 0.0029(4)
C16 0.0267(5) 0.0267(5) 0.0244(5) 0.0028(4) 0.0011(4) 0.0021(4)
C17 0.0200(5) 0.0260(5) 0.0235(5) -0.0024(4) -0.0017(4) 0.0017(4)
C18 0.0267(5) 0.0303(6) 0.0203(5) -0.0014(4) 0.0021(4) 0.0025(4)
C19 0.0305(6) 0.0276(6) 0.0213(5) 0.0016(4) 0.0003(4) 0.0041(4)
C20 0.0234(5) 0.0276(6) 0.0248(5) -0.0039(4) -0.0032(4) 0.0006(4)
C21 0.0496(8) 0.0247(6) 0.0452(7) -0.0069(5) -0.0036(6) 0.0102(5)
F7 0.0447(4) 0.0580(5) 0.0382(4) -0.0084(4) 0.0013(3) -0.0034(4)
F8 0.0560(5) 0.0513(5) 0.0603(5) -0.0131(4) -0.0046(4) 0.0226(4)
F9 0.0522(5) 0.0492(5) 0.0658(6) -0.0103(4) 0.0058(4) -0.0204(4)
F10 0.0373(4) 0.0352(4) 0.0426(4) -0.0031(3) -0.0048(3) 0.0150(3)
F11 0.0430(4) 0.0567(5) 0.0272(4) 0.0067(3) -0.0040(3) 0.0173(4)
F12 0.0343(4) 0.0433(4) 0.0515(5) 0.0011(4) -0.0188(3) -0.0017(3)
O4 0.0250(4) 0.0383(5) 0.0284(4) 0.0034(3) -0.0017(3) -0.0051(3)
O5 0.0490(5) 0.0439(5) 0.0321(5) 0.0086(4) -0.0063(4) 0.0111(4)
O6 0.0356(4) 0.0258(4) 0.0382(5) 0.0033(3) -0.0018(4) 0.0046(3)
N2 0.0317(5) 0.0361(6) 0.0370(6) 0.0010(5) 0.0092(4) -0.0009(4)
C22 0.0236(5) 0.0320(6) 0.0247(5) 0.0025(4) 0.0008(4) 0.0032(4)
C23 0.0227(5) 0.0285(5) 0.0242(5) -0.0011(4) -0.0006(4) 0.0037(4)
C24 0.0262(5) 0.0322(6) 0.0202(5) 0.0014(4) 0.0010(4) 0.0072(4)
C25 0.0225(5) 0.0343(6) 0.0376(6) 0.0002(5) 0.0039(5) -0.0005(5)
C26 0.0328(6) 0.0326(6) 0.0322(6) 0.0056(5) 0.0043(5) 0.0029(5)
C27 0.0303(6) 0.0400(7) 0.0453(7) -0.0029(6) 0.0013(5) 0.0000(5)
C28 0.0277(6) 0.0318(6) 0.0300(6) -0.0015(5) -0.0029(5) 0.0057(5)
C29 0.0184(5) 0.0311(6) 0.0263(5) -0.0001(4) -0.0001(4) 0.0038(4)
C30 0.0245(5) 0.0312(6) 0.0300(6) -0.0014(5) 0.0005(4) 0.0038(4)
C31 0.0293(6) 0.0445(7) 0.0274(6) -0.0038(5) 0.0016(5) 0.0079(5)
C32 0.0261(6) 0.0540(8) 0.0308(6) 0.0078(6) 0.0053(5) 0.0050(5)
C33 0.0267(6) 0.0418(7) 0.0429(7) 0.0085(6) 0.0011(5) -0.0048(5)
C34 0.0256(5) 0.0339(6) 0.0340(6) -0.0020(5) -0.0021(5) -0.0019(5)
C35 0.0204(5) 0.0311(6) 0.0224(5) 0.0023(4) 0.0032(4) 0.0040(4)
C36 0.0231(5) 0.0328(6) 0.0220(5) 0.0018(4) -0.0017(4) 0.0007(4)
C37 0.0253(5) 0.0283(6) 0.0265(5) -0.0001(4) 0.0001(4) -0.0008(4)
C38 0.0195(5) 0.0299(6) 0.0254(5) 0.0047(4) 0.0030(4) 0.0012(4)
C39 0.0276(5) 0.0371(6) 0.0206(5) 0.0024(4) -0.0013(4) 0.0049(5)
C40 0.0317(6) 0.0335(6) 0.0217(5) -0.0018(4) 0.0001(4) 0.0057(5)
C41 0.0212(5) 0.0307(6) 0.0294(6) 0.0062(5) 0.0027(4) -0.0013(4)
C42 0.0379(7) 0.0277(6) 0.0580(8) 0.0082(6) 0.0001(6) 0.0070(5)

loop_
_atom_type_symbol
_atom_type_description
_atom_type_scat_dispersion_real
_atom_type_scat_dispersion_imag
_atom_type_scat_source
C C 0.0181 0.0091 'International Tables Vol C Tables 4.2.6.8 and 6.1.1.4'
H H 0.0000 0.0000 'International Tables Vol C Tables 4.2.6.8 and 6.1.1.4'
N N 0.0311 0.0180 'International Tables Vol C Tables 4.2.6.8 and 6.1.1.4'
O O 0.0492 0.0322 'International Tables Vol C Tables 4.2.6.8 and 6.1.1.4'
F F 0.0727 0.0534 'International Tables Vol C Tables 4.2.6.8 and 6.1.1.4'

loop_
_exptl_crystal_face_index_h
_exptl_crystal_face_index_k
_exptl_crystal_face_index_l
_exptl_crystal_face_perp_dist
0 -1 0 0.0302
0 1 0 0.0306
-1 0 0 0.1303
1 0 0 0.1170
0 0 -1 0.0745
0 0 1 0.0809
0 -1 1 0.0632
-1 1 2 0.0834
-1 -1 -2 0.0823

loop_
_geom_angle_atom_site_label_1
_geom_angle_atom_site_label_2
_geom_angle_atom_site_label_3
_geom_angle
_geom_angle_site_symmetry_1
_geom_angle_site_symmetry_3
_geom_angle_publ_flag
C1 O1 C4 108.05(8) . . ?
C20 O3 C21 116.50(9) . . ?
C4 N1 H1 110.9(10) . . ?
C4 N1 C5 105.40(9) . . ?
C5 N1 H1 110.5(10) . . ?
O1 C1 C2 115.73(9) . . ?
O1 C1 C3 117.86(9) . . ?
O1 C1 C5 106.59(9) . . ?
C2 C1 C3 61.79(7) . . ?
C2 C1 C5 125.60(9) . . ?
C3 C1 C5 124.07(9) . . ?
C1 C2 C3 59.37(7) . . ?
C1 C2 C7 116.71(9) . . ?
C7 C2 C3 116.45(9) . . ?
C8 C2 C1 121.88(9) . . ?
C8 C2 C3 122.55(9) . . ?
C8 C2 C7 111.15(9) . . ?
C1 C3 C2 58.84(7) . . ?
C1 C3 H3 112.7 . . ?
C2 C3 H3 112.7 . . ?
C14 C3 C1 125.40(9) . . ?
C14 C3 C2 124.16(9) . . ?
C14 C3 H3 112.7 . . ?
O1 C4 H4 110.1 . . ?
O1 C4 C6 106.07(9) . . ?
N1 C4 O1 109.36(9) . . ?
N1 C4 H4 110.1 . . ?
N1 C4 C6 111.16(10) . . ?
C6 C4 H4 110.1 . . ?
N1 C5 C1 103.50(9) . . ?
N1 C5 H5A 111.1 . . ?
N1 C5 H5B 111.1 . . ?
C1 C5 H5A 111.1 . . ?
C1 C5 H5B 111.1 . . ?
H5A C5 H5B 109.0 . . ?
F1 C6 F2 106.75(10) . . ?
F1 C6 F3 107.32(10) . . ?
F1 C6 C4 111.37(10) . . ?
F2 C6 C4 112.29(10) . . ?
F3 C6 F2 107.01(10) . . ?
F3 C6 C4 111.79(10) . . ?
F4 C7 C2 111.30(9) . . ?
F5 C7 F4 106.40(9) . . ?
F5 C7 C2 113.61(9) . . ?
F6 C7 F4 106.40(9) . . ?
F6 C7 F5 106.30(9) . . ?
F6 C7 C2 112.35(9) . . ?
C9 C8 C2 120.22(10) . . ?
C13 C8 C2 120.06(10) . . ?
C13 C8 C9 119.40(10) . . ?
C8 C9 H9 119.9 . . ?
C10 C9 C8 120.15(11) . . ?
C10 C9 H9 119.9 . . ?
C9 C10 H10 120.0 . . ?
C11 C10 C9 119.99(12) . . ?
C11 C10 H10 120.0 . . ?
C10 C11 H11 119.9 . . ?
C10 C11 C12 120.28(11) . . ?
C12 C11 H11 119.9 . . ?
C11 C12 H12 120.0 . . ?
C11 C12 C13 120.01(12) . . ?
C13 C12 H12 120.0 . . ?
C8 C13 H13 119.9 . . ?
C12 C13 C8 120.17(11) . . ?
C12 C13 H13 119.9 . . ?
C15 C14 C3 117.23(9) . . ?
C15 C14 C19 118.19(10) . . ?
C19 C14 C3 124.54(10) . . ?
C14 C15 H15 119.2 . . ?
C16 C15 C14 121.65(10) . . ?
C16 C15 H15 119.2 . . ?
C15 C16 H16 120.1 . . ?
C15 C16 C17 119.77(10) . . ?
C17 C16 H16 120.1 . . ?
C16 C17 C20 122.22(10) . . ?
C18 C17 C16 119.04(10) . . ?
C18 C17 C20 118.71(9) . . ?
C17 C18 H18 119.5 . . ?
C19 C18 C17 121.04(10) . . ?
C19 C18 H18 119.5 . . ?
C14 C19 H19 119.9 . . ?
C18 C19 C14 120.28(10) . . ?
C18 C19 H19 119.9 . . ?
O2 C20 O3 123.62(10) . . ?
O2 C20 C17 124.18(10) . . ?
O3 C20 C17 112.19(9) . . ?
O3 C21 H21A 109.5 . . ?
O3 C21 H21B 109.5 . . ?
O3 C21 H21C 109.5 . . ?
H21A C21 H21B 109.5 . . ?
H21A C21 H21C 109.5 . . ?
H21B C21 H21C 109.5 . . ?
C22 O4 C25 107.85(9) . . ?
C41 O6 C42 115.56(10) . . ?
C25 N2 H2 110.8(11) . . ?
C25 N2 C26 105.32(9) . . ?
C26 N2 H2 107.0(11) . . ?
O4 C22 C23 115.18(9) . . ?
O4 C22 C24 118.73(9) . . ?
O4 C22 C26 105.60(9) . . ?
C23 C22 C24 61.77(7) . . ?
C23 C22 C26 127.63(10) . . ?
C24 C22 C26 123.35(10) . . ?
C22 C23 C24 59.36(7) . . ?
C22 C23 C28 117.50(10) . . ?
C28 C23 C24 115.75(9) . . ?
C29 C23 C22 121.56(9) . . ?
C29 C23 C24 121.63(9) . . ?
C29 C23 C28 111.85(9) . . ?
C22 C24 C23 58.88(7) . . ?
C22 C24 H24 112.7 . . ?
C23 C24 H24 112.7 . . ?
C35 C24 C22 126.21(10) . . ?
C35 C24 C23 123.47(9) . . ?
C35 C24 H24 112.7 . . ?
O4 C25 N2 108.98(10) . . ?
O4 C25 H25 109.9 . . ?
O4 C25 C27 106.06(9) . . ?
N2 C25 H25 109.9 . . ?
N2 C25 C27 111.92(11) . . ?
C27 C25 H25 109.9 . . ?
N2 C26 C22 102.68(9) . . ?
N2 C26 H26A 111.2 . . ?
N2 C26 H26B 111.2 . . ?
C22 C26 H26A 111.2 . . ?
C22 C26 H26B 111.2 . . ?
H26A C26 H26B 109.1 . . ?
F7 C27 F8 107.10(11) . . ?
F7 C27 F9 107.07(11) . . ?
F7 C27 C25 111.98(11) . . ?
F8 C27 C25 112.23(11) . . ?
F9 C27 F8 107.44(11) . . ?
F9 C27 C25 110.75(11) . . ?
F10 C28 C23 111.38(9) . . ?
F11 C28 F10 106.39(10) . . ?
F11 C28 C23 113.55(9) . . ?
F12 C28 F10 106.54(9) . . ?
F12 C28 F11 106.36(10) . . ?
F12 C28 C23 112.15(10) . . ?
C30 C29 C23 120.46(10) . . ?
C34 C29 C23 120.21(10) . . ?
C34 C29 C30 119.15(10) . . ?
C29 C30 H30 119.9 . . ?
C31 C30 C29 120.21(11) . . ?
C31 C30 H30 119.9 . . ?
C30 C31 H31 120.0 . . ?
C32 C31 C30 119.99(12) . . ?
C32 C31 H31 120.0 . . ?
C31 C32 H32 119.8 . . ?
C31 C32 C33 120.32(11) . . ?
C33 C32 H32 119.8 . . ?
C32 C33 H33 120.1 . . ?
C32 C33 C34 119.82(12) . . ?
C34 C33 H33 120.1 . . ?
C29 C34 C33 120.51(11) . . ?
C29 C34 H34 119.7 . . ?
C33 C34 H34 119.7 . . ?
C36 C35 C24 117.54(9) . . ?
C36 C35 C40 118.32(10) . . ?
C40 C35 C24 124.12(10) . . ?
C35 C36 H36 119.1 . . ?
C37 C36 C35 121.71(10) . . ?
C37 C36 H36 119.1 . . ?
C36 C37 H37 120.3 . . ?
C36 C37 C38 119.43(11) . . ?
C38 C37 H37 120.3 . . ?
C37 C38 C41 122.21(10) . . ?
C39 C38 C37 119.34(10) . . ?
C39 C38 C41 118.44(10) . . ?
C38 C39 H39 119.5 . . ?
C40 C39 C38 121.04(10) . . ?
C40 C39 H39 119.5 . . ?
C35 C40 H40 120.0 . . ?
C39 C40 C35 120.10(11) . . ?
C39 C40 H40 120.0 . . ?
O5 C41 O6 123.39(11) . . ?
O5 C41 C38 124.02(11) . . ?
O6 C41 C38 112.58(9) . . ?
O6 C42 H42A 109.5 . . ?
O6 C42 H42B 109.5 . . ?
O6 C42 H42C 109.5 . . ?
H42A C42 H42B 109.5 . . ?
H42A C42 H42C 109.5 . . ?
H42B C42 H42C 109.5 . . ?

loop_
_geom_bond_atom_site_label_1
_geom_bond_atom_site_label_2
_geom_bond_distance
_geom_bond_site_symmetry_2
_geom_bond_publ_flag
F1 C6 1.3353(14) . ?
F2 C6 1.3404(14) . ?
F3 C6 1.3368(14) . ?
F4 C7 1.3442(13) . ?
F5 C7 1.3434(13) . ?
F6 C7 1.3412(14) . ?
O1 C1 1.4137(13) . ?
O1 C4 1.4325(13) . ?
O2 C20 1.2064(14) . ?
O3 C20 1.3318(14) . ?
O3 C21 1.4444(14) . ?
N1 H1 0.863(16) . ?
N1 C4 1.4318(15) . ?
N1 C5 1.4683(15) . ?
C1 C2 1.5019(15) . ?
C1 C3 1.5102(16) . ?
C1 C5 1.5264(15) . ?
C2 C3 1.5466(14) . ?
C2 C7 1.5068(15) . ?
C2 C8 1.5007(14) . ?
C3 H3 1.0000 . ?
C3 C14 1.4923(14) . ?
C4 H4 1.0000 . ?
C4 C6 1.5170(18) . ?
C5 H5A 0.9900 . ?
C5 H5B 0.9900 . ?
C8 C9 1.3930(16) . ?
C8 C13 1.3905(16) . ?
C9 H9 0.9500 . ?
C9 C10 1.3899(16) . ?
C10 H10 0.9500 . ?
C10 C11 1.3812(19) . ?
C11 H11 0.9500 . ?
C11 C12 1.382(2) . ?
C12 H12 0.9500 . ?
C12 C13 1.3898(17) . ?
C13 H13 0.9500 . ?
C14 C15 1.3950(15) . ?
C14 C19 1.4007(15) . ?
C15 H15 0.9500 . ?
C15 C16 1.3835(15) . ?
C16 H16 0.9500 . ?
C16 C17 1.3952(15) . ?
C17 C18 1.3920(15) . ?
C17 C20 1.4891(15) . ?
C18 H18 0.9500 . ?
C18 C19 1.3844(15) . ?
C19 H19 0.9500 . ?
C21 H21A 0.9800 . ?
C21 H21B 0.9800 . ?
C21 H21C 0.9800 . ?
F7 C27 1.3323(16) . ?
F8 C27 1.3364(15) . ?
F9 C27 1.3358(15) . ?
F10 C28 1.3443(13) . ?
F11 C28 1.3395(14) . ?
F12 C28 1.3365(14) . ?
O4 C22 1.4122(13) . ?
O4 C25 1.4360(14) . ?
O5 C41 1.2101(14) . ?
O6 C41 1.3294(14) . ?
O6 C42 1.4417(14) . ?
N2 H2 0.873(17) . ?
N2 C25 1.4370(16) . ?
N2 C26 1.4719(16) . ?
C22 C23 1.5038(15) . ?
C22 C24 1.5114(16) . ?
C22 C26 1.5200(16) . ?
C23 C24 1.5477(15) . ?
C23 C28 1.5039(15) . ?
C23 C29 1.5027(15) . ?
C24 H24 1.0000 . ?
C24 C35 1.4886(15) . ?
C25 H25 1.0000 . ?
C25 C27 1.5181(18) . ?
C26 H26A 0.9900 . ?
C26 H26B 0.9900 . ?
C29 C30 1.3944(16) . ?
C29 C34 1.3893(17) . ?
C30 H30 0.9500 . ?
C30 C31 1.3925(17) . ?
C31 H31 0.9500 . ?
C31 C32 1.3793(19) . ?
C32 H32 0.9500 . ?
C32 C33 1.3840(19) . ?
C33 H33 0.9500 . ?
C33 C34 1.3900(17) . ?
C34 H34 0.9500 . ?
C35 C36 1.3948(16) . ?
C35 C40 1.3999(15) . ?
C36 H36 0.9500 . ?
C36 C37 1.3844(16) . ?
C37 H37 0.9500 . ?
C37 C38 1.3944(16) . ?
C38 C39 1.3905(16) . ?
C38 C41 1.4840(15) . ?
C39 H39 0.9500 . ?
C39 C40 1.3838(16) . ?
C40 H40 0.9500 . ?
C42 H42A 0.9800 . ?
C42 H42B 0.9800 . ?
C42 H42C 0.9800 . ?

loop_
_geom_torsion_atom_site_label_1
_geom_torsion_atom_site_label_2
_geom_torsion_atom_site_label_3
_geom_torsion_atom_site_label_4
_geom_torsion
_geom_torsion_site_symmetry_1
_geom_torsion_site_symmetry_2
_geom_torsion_site_symmetry_3
_geom_torsion_site_symmetry_4
_geom_torsion_publ_flag
O1 C1 C2 C3 109.28(10) . . . . ?
O1 C1 C2 C7 -144.36(10) . . . . ?
O1 C1 C2 C8 -2.32(14) . . . . ?
O1 C1 C3 C2 -105.88(10) . . . . ?
O1 C1 C3 C14 6.16(15) . . . . ?
O1 C1 C5 N1 -22.40(11) . . . . ?
O1 C4 C6 F1 -176.19(9) . . . . ?
O1 C4 C6 F2 64.14(12) . . . . ?
O1 C4 C6 F3 -56.14(12) . . . . ?
N1 C4 C6 F1 65.03(12) . . . . ?
N1 C4 C6 F2 -54.64(12) . . . . ?
N1 C4 C6 F3 -174.92(9) . . . . ?
C1 O1 C4 N1 7.70(12) . . . . ?
C1 O1 C4 C6 -112.26(10) . . . . ?
C1 C2 C3 C14 -114.07(12) . . . . ?
C1 C2 C7 F4 77.38(12) . . . . ?
C1 C2 C7 F5 -42.70(14) . . . . ?
C1 C2 C7 F6 -163.42(9) . . . . ?
C1 C2 C8 C9 -56.26(14) . . . . ?
C1 C2 C8 C13 130.31(11) . . . . ?
C1 C3 C14 C15 158.17(10) . . . . ?
C1 C3 C14 C19 -19.55(17) . . . . ?
C2 C1 C3 C14 112.04(11) . . . . ?
C2 C1 C5 N1 -162.77(10) . . . . ?
C2 C3 C14 C15 -128.38(11) . . . . ?
C2 C3 C14 C19 53.90(16) . . . . ?
C2 C8 C9 C10 -172.75(10) . . . . ?
C2 C8 C13 C12 172.50(10) . . . . ?
C3 C1 C2 C7 106.36(10) . . . . ?
C3 C1 C2 C8 -111.60(11) . . . . ?
C3 C1 C5 N1 119.80(11) . . . . ?
C3 C2 C7 F4 144.63(10) . . . . ?
C3 C2 C7 F5 24.55(14) . . . . ?
C3 C2 C7 F6 -96.17(11) . . . . ?
C3 C2 C8 C9 -127.91(11) . . . . ?
C3 C2 C8 C13 58.66(14) . . . . ?
C3 C14 C15 C16 -175.98(10) . . . . ?
C3 C14 C19 C18 176.66(10) . . . . ?
C4 O1 C1 C2 154.30(9) . . . . ?
C4 O1 C1 C3 -135.51(10) . . . . ?
C4 O1 C1 C5 9.44(11) . . . . ?
C4 N1 C5 C1 26.59(12) . . . . ?
C5 N1 C4 O1 -22.13(13) . . . . ?
C5 N1 C4 C6 94.66(11) . . . . ?
C5 C1 C2 C3 -113.44(12) . . . . ?
C5 C1 C2 C7 -7.08(16) . . . . ?
C5 C1 C2 C8 134.96(11) . . . . ?
C5 C1 C3 C2 115.76(12) . . . . ?
C5 C1 C3 C14 -132.20(11) . . . . ?
C7 C2 C3 C1 -106.78(11) . . . . ?
C7 C2 C3 C14 139.15(11) . . . . ?
C7 C2 C8 C9 87.64(12) . . . . ?
C7 C2 C8 C13 -85.79(12) . . . . ?
C8 C2 C3 C1 110.50(11) . . . . ?
C8 C2 C3 C14 -3.57(16) . . . . ?
C8 C2 C7 F4 -68.57(12) . . . . ?
C8 C2 C7 F5 171.36(9) . . . . ?
C8 C2 C7 F6 50.64(12) . . . . ?
C8 C9 C10 C11 0.18(17) . . . . ?
C9 C8 C13 C12 -0.98(16) . . . . ?
C9 C10 C11 C12 -0.84(18) . . . . ?
C10 C11 C12 C13 0.58(18) . . . . ?
C11 C12 C13 C8 0.34(18) . . . . ?
C13 C8 C9 C10 0.73(16) . . . . ?
C14 C15 C16 C17 -0.92(17) . . . . ?
C15 C14 C19 C18 -1.04(16) . . . . ?
C15 C16 C17 C18 -0.92(16) . . . . ?
C15 C16 C17 C20 177.14(10) . . . . ?
C16 C17 C18 C19 1.77(16) . . . . ?
C16 C17 C20 O2 -179.83(11) . . . . ?
C16 C17 C20 O3 -0.53(15) . . . . ?
C17 C18 C19 C14 -0.78(17) . . . . ?
C18 C17 C20 O2 -1.76(16) . . . . ?
C18 C17 C20 O3 177.54(10) . . . . ?
C19 C14 C15 C16 1.89(16) . . . . ?
C20 C17 C18 C19 -176.37(10) . . . . ?
C21 O3 C20 O2 2.19(16) . . . . ?
C21 O3 C20 C17 -177.11(10) . . . . ?
O4 C22 C23 C24 -110.51(11) . . . . ?
O4 C22 C23 C28 144.37(10) . . . . ?
O4 C22 C23 C29 0.07(15) . . . . ?
O4 C22 C24 C23 104.86(11) . . . . ?
O4 C22 C24 C35 -6.02(16) . . . . ?
O4 C22 C26 N2 29.98(11) . . . . ?
O4 C25 C27 F7 52.01(13) . . . . ?
O4 C25 C27 F8 -68.48(13) . . . . ?
O4 C25 C27 F9 171.45(10) . . . . ?
N2 C25 C27 F7 170.75(10) . . . . ?
N2 C25 C27 F8 50.25(14) . . . . ?
N2 C25 C27 F9 -69.82(14) . . . . ?
C22 O4 C25 N2 1.00(12) . . . . ?
C22 O4 C25 C27 121.66(10) . . . . ?
C22 C23 C24 C35 115.34(12) . . . . ?
C22 C23 C28 F10 -83.33(12) . . . . ?
C22 C23 C28 F11 36.75(14) . . . . ?
C22 C23 C28 F12 157.36(10) . . . . ?
C22 C23 C29 C30 52.89(15) . . . . ?
C22 C23 C29 C34 -132.05(11) . . . . ?
C22 C24 C35 C36 -160.77(10) . . . . ?
C22 C24 C35 C40 17.94(17) . . . . ?
C23 C22 C24 C35 -110.88(12) . . . . ?
C23 C22 C26 N2 170.60(11) . . . . ?
C23 C24 C35 C36 125.72(11) . . . . ?
C23 C24 C35 C40 -55.57(16) . . . . ?
C23 C29 C30 C31 174.73(10) . . . . ?
C23 C29 C34 C33 -174.43(10) . . . . ?
C24 C22 C23 C28 -105.12(11) . . . . ?
C24 C22 C23 C29 110.58(11) . . . . ?
C24 C22 C26 N2 -111.38(12) . . . . ?
C24 C23 C28 F10 -150.57(10) . . . . ?
C24 C23 C28 F11 -30.49(14) . . . . ?
C24 C23 C28 F12 90.12(12) . . . . ?
C24 C23 C29 C30 123.97(12) . . . . ?
C24 C23 C29 C34 -60.96(14) . . . . ?
C24 C35 C36 C37 176.25(10) . . . . ?
C24 C35 C40 C39 -177.33(10) . . . . ?
C25 O4 C22 C23 -165.67(9) . . . . ?
C25 O4 C22 C24 124.11(10) . . . . ?
C25 O4 C22 C26 -19.40(11) . . . . ?
C25 N2 C26 C22 -28.99(12) . . . . ?
C26 N2 C25 O4 18.41(13) . . . . ?
C26 N2 C25 C27 -98.58(11) . . . . ?
C26 C22 C23 C24 111.96(13) . . . . ?
C26 C22 C23 C28 6.84(17) . . . . ?
C26 C22 C23 C29 -137.46(12) . . . . ?
C26 C22 C24 C23 -118.44(12) . . . . ?
C26 C22 C24 C35 130.68(12) . . . . ?
C28 C23 C24 C22 108.06(11) . . . . ?
C28 C23 C24 C35 -136.59(11) . . . . ?
C28 C23 C29 C30 -93.22(12) . . . . ?
C28 C23 C29 C34 81.85(13) . . . . ?
C29 C23 C24 C22 -110.47(11) . . . . ?
C29 C23 C24 C35 4.88(16) . . . . ?
C29 C23 C28 F10 64.28(13) . . . . ?
C29 C23 C28 F11 -175.64(10) . . . . ?
C29 C23 C28 F12 -55.03(13) . . . . ?
C29 C30 C31 C32 -0.15(17) . . . . ?
C30 C29 C34 C33 0.70(17) . . . . ?
C30 C31 C32 C33 0.39(18) . . . . ?
C31 C32 C33 C34 -0.08(19) . . . . ?
C32 C33 C34 C29 -0.47(18) . . . . ?
C34 C29 C30 C31 -0.38(16) . . . . ?
C35 C36 C37 C38 1.40(16) . . . . ?
C36 C35 C40 C39 1.38(17) . . . . ?
C36 C37 C38 C39 0.93(16) . . . . ?
C36 C37 C38 C41 -177.86(10) . . . . ?
C37 C38 C39 C40 -2.08(17) . . . . ?
C37 C38 C41 O5 -171.55(11) . . . . ?
C37 C38 C41 O6 9.51(15) . . . . ?
C38 C39 C40 C35 0.91(18) . . . . ?
C39 C38 C41 O5 9.65(17) . . . . ?
C39 C38 C41 O6 -169.28(10) . . . . ?
C40 C35 C36 C37 -2.54(16) . . . . ?
C41 C38 C39 C40 176.75(10) . . . . ?
C42 O6 C41 O5 -2.19(16) . . . . ?
C42 O6 C41 C38 176.75(10) . . . . ?

loop_
_exptl_oxdiff_crystal_face_indexfrac_h
_exptl_oxdiff_crystal_face_indexfrac_k
_exptl_oxdiff_crystal_face_indexfrac_l
_exptl_oxdiff_crystal_face_x
_exptl_oxdiff_crystal_face_y
_exptl_oxdiff_crystal_face_z
0.0000 -1.0000 0.0000 0.0013 0.0613 0.0126
-0.0000 1.0000 -0.0000 -0.0013 -0.0613 -0.0126
-1.0000 -0.0000 0.0000 -0.1027 -0.0016 0.0182
1.0000 0.0000 -0.0000 0.1027 0.0016 -0.0182
-0.0000 -0.0000 -1.0000 0.0232 -0.0279 0.1333
0.0000 0.0000 1.0000 -0.0232 0.0279 -0.1333
0.0000 -1.0000 1.0000 -0.0220 0.0892 -0.1207
-1.0000 1.0000 2.0000 -0.1504 -0.0071 -0.2609
-1.0000 -1.0000 -2.0000 -0.0550 0.0038 0.2974
